data_2102249
loop_
_publ_author_name
'Angel, R. J.'
'Bismayer, U.'
'Marshall, W. G.'

_publ_section_title
;
 Local and long-range order in ferroelastic lead phosphate at high
 pressure
;
_journal_issue 1
_journal_name_full 'Acta Crystallographica Section B'
_journal_page_first 1
_journal_page_last 9
_journal_paper_doi 10.1107/S0108768103026582
_journal_volume 60
_journal_year 2004
_chemical_formula_analytical 'Pb3 P2 O8'
_chemical_formula_structural 'Pb3 (PO4)2'
_chemical_formula_sum 'O8 P2 Pb3'
_chemical_formula_weight 811.74
_chemical_name_common 'Lead phosphate'
_chemical_name_systematic ' ?'
_space_group_IT_number 15
_symmetry_cell_setting monoclinic
_symmetry_space_group_name_Hall '-C 2yc'
_symmetry_space_group_name_H-M 'C 1 2/c 1'
_cell_angle_alpha 90.0
_cell_angle_beta 103.019(14)
_cell_angle_gamma 90.0
_cell_formula_units_Z 4
_cell_length_a 13.7496(14)
_cell_length_b 5.5234(8)
_cell_length_c 9.4344(11)
_cell_measurement_pressure 1443000.
_cell_measurement_temperature 298
_cell_volume 698.07(15)
_cod_data_source_file ws5002.cif
_cod_data_source_block S2P14_phase_1
_cod_depositor_comments
;
The following automatic conversions were performed:
'_geom_bond_publ_flag' value 'N' changed to 'n' according to
'/home/saulius/struct/CIF-dictionaries/cif_core.dic' dictionary named
'cif_core.dic' version 2.4.1 from 2010-06-29 (199
times).

'_geom_angle_publ_flag' value 'N' changed to 'n' according to
'/home/saulius/struct/CIF-dictionaries/cif_core.dic' dictionary named
'cif_core.dic' version 2.4.1 from 2010-06-29 (6 times).

Automatic conversion script
Id: cif_fix_enum 1527 2010-12-29 10:47:43Z saulius 

The following automatic conversions were performed:

'_geom_bond_publ_flag' value 'N' changed to 'n' according to
/home/saulius/struct/CIF-dictionaries/cif_core.dic dictionary named
'cif_core.dic' version 2.4.1 from 2010-06-29 (199
times).

'_geom_angle_publ_flag' value 'N' changed to 'n' according
to /home/saulius/struct/CIF-dictionaries/cif_core.dic dictionary
named 'cif_core.dic' version 2.4.1 from 2010-06-29 (6 times).

Automatic conversion script
Id: cif_fix_values 1715 2011-07-08 13:25:40Z adriana 
;
_cod_original_cell_volume 698.08(12)
_cod_original_sg_symbol_H-M 'C 2/c'
_cod_database_code 2102249

loop_
_symmetry_equiv_pos_site_id
_symmetry_equiv_pos_as_xyz
1 +x,+y,+z
2 -x,+y,-z+1/2
-1 -x,-y,-z
-2 +x,-y,+z+1/2
101 +x+1/2,+y+1/2,+z
102 -x+1/2,+y+1/2,-z+1/2
-101 -x+1/2,-y+1/2,-z
-102 +x+1/2,-y+1/2,+z+1/2

loop_
_atom_site_label
_atom_site_fract_x
_atom_site_fract_y
_atom_site_fract_z
_atom_site_U_iso_or_equiv
_atom_site_thermal_displace_type
_atom_site_occupancy
_atom_site_type_symbol
PB1 0.0 0.257(3) 0.25 0.022(2) Uiso 1.0 PB
PB2 0.3159(4) 0.2982(19) 0.3458(14) 0.022(2) Uiso 1.0 PB
P 0.6035(3) 0.2620(17) 0.4511(9) 0.015(2) Uiso 1.0 P
O21 0.6413(10) 0.024(3) 0.3971(16) 0.0166(17) Uiso 1.0 O
O22 0.6440(9) 0.476(3) 0.3801(15) 0.0166(17) Uiso 1.0 O
O23 0.6396(10) 0.279(2) 0.6161(11) 0.0166(17) Uiso 1.0 O
O1 0.4906(4) 0.266(3) 0.4109(18) 0.0166(17) Uiso 1.0 O

loop_
_atom_type_symbol
Pb
P
O

loop_
_geom_angle_atom_site_label_1
_geom_angle_atom_site_label_2
_geom_angle_atom_site_label_3
_geom_angle_site_symmetry_1
_geom_angle_site_symmetry_3
_geom_angle
_geom_angle_publ_flag
O21 P O22 1_555 1_555 109.45(14) n
O21 P O23 1_555 1_555 109.45(12) n
O21 P O1 1_555 1_555 109.50(13) n
O22 P O23 1_555 1_555 109.45(12) n
O22 P O1 1_555 1_555 109.48(13) n
O23 P O1 1_555 1_555 109.50(13) n

loop_
_geom_bond_atom_site_label_1
_geom_bond_atom_site_label_2
_geom_bond_site_symmetry_2
_geom_bond_distance
_geom_bond_publ_flag
PB1 PB2 1_555 4.239(5) n
PB1 PB2 2_555 4.239(5) n
PB1 PB2 101_445 3.829(16) n
PB1 PB2 101_455 4.148(18) n
PB1 PB2 102_545 3.829(16) n
PB1 PB2 102_555 4.148(18) n
PB1 PB2 -101_556 4.085(11) n
PB1 PB2 -102_455 4.085(11) n
PB1 P 101_445 3.445(15) n
PB1 P 101_455 3.493(16) n
PB1 P 102_545 3.445(15) n
PB1 P 102_555 3.493(16) n
PB1 P -101_556 3.435(8) n
PB1 P -102_455 3.435(8) n
PB1 O21 101_455 2.581(18) n
PB1 O21 102_555 2.581(18) n
PB1 O21 -101_556 4.387(14) n
PB1 O21 -102_455 4.387(14) n
PB1 O22 101_445 2.595(18) n
PB1 O22 101_455 4.49(2) n
PB1 O22 102_545 2.595(18) n
PB1 O22 102_555 4.49(2) n
PB1 O23 101_445 4.425(16) n
PB1 O23 102_545 4.425(16) n
PB1 O23 -101_556 2.532(15) n
PB1 O23 -102_455 2.532(15) n
PB1 O1 101_445 3.121(19) n
PB1 O1 101_455 3.22(2) n
PB1 O1 102_545 3.121(19) n
PB1 O1 102_555 3.22(2) n
PB1 O1 -101_556 3.175(16) n
PB1 O1 -102_455 3.175(16) n
PB2 PB1 1_555 4.239(5) n
PB2 PB1 101_545 4.148(18) n
PB2 PB1 101_555 3.829(16) n
PB2 PB1 -101_556 4.085(11) n
PB2 PB2 102_545 3.565(11) n
PB2 PB2 102_555 3.565(11) n
PB2 PB2 -101_556 3.80(2) n
PB2 P 1_555 3.859(7) n
PB2 P 2_655 3.242(16) n
PB2 P -1_656 3.676(12) n
PB2 P -1_666 3.137(14) n
PB2 P 101_445 4.426(11) n
PB2 P 101_455 4.170(12) n
PB2 P -102_455 4.196(12) n
PB2 O21 2_655 2.92(2) n
PB2 O21 -1_656 2.96(2) n
PB2 O21 -1_666 4.429(16) n
PB2 O21 101_455 2.841(15) n
PB2 O21 -102_455 4.481(18) n
PB2 O22 2_655 2.519(19) n
PB2 O22 -1_666 2.81(2) n
PB2 O22 101_445 3.034(12) n
PB2 O22 101_455 4.478(18) n
PB2 O23 -1_656 3.251(14) n
PB2 O23 -1_666 2.420(14) n
PB2 O23 -102_455 2.897(13) n
PB2 O1 1_555 2.348(8) n
PB2 O1 2_655 3.985(18) n
PB2 O1 -1_656 4.395(15) n
PB2 O1 -1_666 3.922(16) n
P PB1 101_545 3.493(16) n
P PB1 101_555 3.445(15) n
P PB1 -101_556 3.435(8) n
P PB2 1_555 3.859(7) n
P PB2 2_655 3.242(16) n
P PB2 -1_656 3.676(12) n
P PB2 -1_666 3.137(14) n
P PB2 101_545 4.170(12) n
P PB2 101_555 4.426(11) n
P PB2 -102_556 4.196(12) n
P P 2_655 4.199(14) n
P P -1_656 4.303(14) n
P P -1_666 4.129(16) n
P P -101_656 3.927(8) n
P O21 1_555 1.544(9) n
P O21 1_565 4.283(11) n
P O21 2_655 4.344(17) n
P O21 -1_656 4.25(2) n
P O21 -2_556 4.413(12) n
P O21 -101_656 3.674(17) n
P O22 1_545 4.447(12) n
P O22 1_555 1.524(9) n
P O22 2_655 4.237(17) n
P O22 -1_666 4.318(19) n
P O22 -2_566 4.216(11) n
P O22 -101_656 3.719(17) n
P O23 1_555 1.527(9) n
P O23 -1_656 4.422(17) n
P O23 -1_666 4.128(17) n
P O23 -2_555 4.458(16) n
P O23 -2_565 4.167(14) n
P O23 -101_656 3.734(17) n
P O1 1_555 1.513(7) n
P O1 2_655 3.37(2) n
P O1 -1_656 3.556(19) n
P O1 -1_666 3.30(2) n
O21 PB1 101_545 2.581(18) n
O21 PB1 -101_556 4.387(14) n
O21 PB2 2_655 2.92(2) n
O21 PB2 -1_656 2.96(2) n
O21 PB2 -1_666 4.429(16) n
O21 PB2 101_545 2.841(15) n
O21 PB2 -102_556 4.481(18) n
O21 P 1_545 4.283(11) n
O21 P 1_555 1.544(9) n
O21 P 2_655 4.344(17) n
O21 P -1_656 4.25(2) n
O21 P -2_555 4.413(12) n
O21 P -101_656 3.674(17) n
O21 O21 2_655 4.24(3) n
O21 O21 -101_646 4.39(3) n
O21 O21 -101_656 4.04(3) n
O21 O22 1_545 3.030(10) n
O21 O22 1_555 2.505(10) n
O21 O22 102_645 4.371(14) n
O21 O22 -101_656 3.215(19) n
O21 O23 1_555 2.507(9) n
O21 O23 -1_656 4.185(19) n
O21 O23 -2_555 3.130(17) n
O21 O23 -101_656 3.232(19) n
O21 O1 1_555 2.496(9) n
O21 O1 2_655 3.340(16) n
O21 O1 -1_656 3.26(2) n
O22 PB1 101_545 4.49(2) n
O22 PB1 101_555 2.595(18) n
O22 PB2 2_655 2.519(19) n
O22 PB2 -1_666 2.81(2) n
O22 PB2 101_545 4.478(18) n
O22 PB2 101_555 3.034(12) n
O22 P 1_555 1.524(9) n
O22 P 1_565 4.447(12) n
O22 P 2_655 4.237(17) n
O22 P -1_666 4.318(19) n
O22 P -2_565 4.216(11) n
O22 P -101_656 3.719(17) n
O22 O21 1_555 2.505(10) n
O22 O21 1_565 3.030(10) n
O22 O21 102_655 4.371(14) n
O22 O21 -101_656 3.215(19) n
O22 O22 2_655 4.16(3) n
O22 O22 -101_656 4.11(3) n
O22 O22 -101_666 4.45(3) n
O22 O23 1_555 2.491(10) n
O22 O23 -1_666 4.135(18) n
O22 O23 -2_565 2.823(14) n
O22 O23 -101_656 3.285(19) n
O22 O1 1_555 2.480(9) n
O22 O1 2_655 3.165(16) n
O22 O1 -1_666 3.31(2) n
O23 PB1 101_555 4.425(16) n
O23 PB1 -101_556 2.532(15) n
O23 PB2 -1_656 3.251(14) n
O23 PB2 -1_666 2.420(14) n
O23 PB2 -102_556 2.897(13) n
O23 P 1_555 1.527(9) n
O23 P -1_656 4.422(17) n
O23 P -1_666 4.128(17) n
O23 P -2_556 4.458(16) n
O23 P -2_566 4.167(14) n
O23 P -101_656 3.734(17) n
O23 O21 1_555 2.507(9) n
O23 O21 -1_656 4.185(19) n
O23 O21 -2_556 3.130(17) n
O23 O21 -101_656 3.232(19) n
O23 O22 1_555 2.491(10) n
O23 O22 -1_666 4.135(18) n
O23 O22 -2_566 2.823(14) n
O23 O22 -101_656 3.285(19) n
O23 O23 102_646 4.447(17) n
O23 O23 102_656 4.447(17) n
O23 O23 -101_656 4.14(3) n
O23 O1 1_555 2.482(9) n
O23 O1 -1_656 3.48(2) n
O23 O1 -1_666 3.060(18) n
O1 PB1 101_545 3.22(2) n
O1 PB1 101_555 3.121(19) n
O1 PB1 -101_556 3.175(16) n
O1 PB2 1_555 2.348(8) n
O1 PB2 2_655 3.985(18) n
O1 PB2 -1_656 4.395(15) n
O1 PB2 -1_666 3.922(16) n
O1 P 1_555 1.513(7) n
O1 P 2_655 3.37(2) n
O1 P -1_656 3.556(19) n
O1 P -1_666 3.30(2) n
O1 O21 1_555 2.496(9) n
O1 O21 2_655 3.340(16) n
O1 O21 -1_656 3.26(2) n
O1 O22 1_555 2.480(9) n
O1 O22 2_655 3.165(16) n
O1 O22 -1_666 3.31(2) n
O1 O23 1_555 2.482(9) n
O1 O23 -1_656 3.48(2) n
O1 O23 -1_666 3.060(18) n
O1 O1 2_655 3.11(3) n
O1 O1 -1_656 3.37(3) n
O1 O1 -1_666 3.06(3) n
